data_7047007
loop_
_publ_author_name
'Lorenz, Roxana'
'Kaifer, Elisabeth'
'Wadepohl, Hubert'
'Himmel, Hans-J\"org'

_publ_section_title
;
 Di- and tetranuclear transition metal complexes of a
 tetrakisguanidino-substituted phenazine dye by stepwise coordination.
;
_journal_issue 32
_journal_name_full 'Dalton transactions (Cambridge, England : 2003)'
_journal_page_first 11016
_journal_page_last 11029
_journal_paper_doi 10.1039/c8dt02176g
_journal_volume 47
_journal_year 2018
_chemical_formula_moiety 'C36 H58 Cl6 Cu2 N16 Ni2'
_chemical_formula_sum 'C36 H58 Cl6 Cu2 N16 Ni2'
_chemical_formula_weight 1172.18
_space_group_crystal_system monoclinic
_space_group_IT_number 14
_space_group_name_Hall '-P 2ybc'
_space_group_name_H-M_alt 'P 1 21/c 1'
_symmetry_cell_setting monoclinic
_symmetry_space_group_name_Hall '-P 2ybc'
_symmetry_space_group_name_H-M 'P 1 21/c 1'
_atom_sites_solution_hydrogens geom
_atom_sites_solution_primary iterative
_atom_sites_solution_secondary difmap
_audit_block_code hi_rl4
_audit_creation_date 2017-05-10
_audit_creation_method
;
Olex2 1.2
(compiled Mar 28 2017 19:34:44 for OlexSys, GUI svn.r5337)
;
_audit_update_record
;
2018-06-27 deposited with the CCDC.
2018-07-11 downloaded from the CCDC.
;
_cell_angle_alpha 90
_cell_angle_beta 106.7608(19)
_cell_angle_gamma 90
_cell_formula_units_Z 2
_cell_length_a 12.4307(2)
_cell_length_b 13.47874(19)
_cell_length_c 15.9132(3)
_cell_measurement_reflns_used 18152
_cell_measurement_temperature 120(1)
_cell_measurement_theta_max 31.0110
_cell_measurement_theta_min 2.6610
_cell_volume 2552.99(8)
_computing_cell_refinement 'CrysAlisPro 1.171.38.46 (Rigaku OD, 2015)'
_computing_data_collection 'CrysAlisPro 1.171.38.46 (Rigaku OD, 2015)'
_computing_data_reduction 'CrysAlisPro 1.171.38.46 (Rigaku OD, 2015)'
_computing_molecular_graphics 'Olex2 (Dolomanov et al., 2009)'
_computing_publication_material 'encif (Wadepohl, 2009-17); encifer 1.5.2 (CCDC, 2016)'
_computing_structure_refinement 'ShelXL (Sheldrick, 2015)'
_computing_structure_solution 'SUPERFLIP (Palatinus, 2007-2009)'
_diffrn_ambient_environment 'perfluoro polyether oil / N~2~'
_diffrn_ambient_temperature 120(1)
_diffrn_detector 'CCD plate'
_diffrn_detector_area_resol_mean 7.9621
_diffrn_detector_type Eos
_diffrn_measured_fraction_theta_full 1.000
_diffrn_measured_fraction_theta_max 0.970
_diffrn_measurement_details
;
List of Runs (angles in degrees, time in seconds):

  # Type    Start    End  Width  t~exp~   \w     \q     \k     \f   Frames
#--------------------------------------------------------------------------
  1  \w      7.00  96.00   0.50   15.00    --   27.02  57.00-120.00  178
  2  \w    -20.00  69.00   0.50   15.00    --   27.02 -99.00 -60.00  178
  3  \w    -42.00  48.00   0.50   15.00    --   27.02 -57.00   0.00  180
  4  \w    -42.00  48.00   0.50   15.00    --   27.02 -57.00-180.00  180
  5  \w      7.00  96.00   0.50   15.00    --   27.02  57.00 -30.00  178
  6  \w     -3.00  97.00   0.50   15.00    --   27.02  77.00 150.00  200
  7  \w    -20.00  69.00   0.50   15.00    --   27.02 -99.00 120.00  178
  8  \w     -3.00  97.00   0.50   15.00    --   27.02  77.00  60.00  200
  9  \w     -3.00  97.00   0.50   15.00    --   27.02  77.00 -90.00  200
 10  \w      7.00  96.00   0.50   15.00    --   27.02  57.00  30.00  178
 11  \w    -42.00  48.00   0.50   15.00    --   27.02 -57.00  90.00  180
 12  \w    -20.00  69.00   0.50   15.00    --   27.02 -99.00   0.00  178
 13  \w    -20.00  16.00   0.50   15.00    --   27.02 -99.00-120.00   72
 14  \w      2.00  99.00   0.50   15.00    --   27.02  38.00 150.00  194
;
_diffrn_measurement_device 'four-circle diffractometer'
_diffrn_measurement_device_type 'Agilent SuperNova, Dual, Cu at zero, Eos'
_diffrn_measurement_method '\w scans'
_diffrn_measurement_specimen_support 'polyimid foil'
_diffrn_orient_matrix_type 'CrysAlisPro convention (1999,Acta A55,543-557)'
_diffrn_orient_matrix_UB_11 0.0588088000
_diffrn_orient_matrix_UB_12 0.0016407000
_diffrn_orient_matrix_UB_13 0.0061524000
_diffrn_orient_matrix_UB_21 0.0038540000
_diffrn_orient_matrix_UB_22 -0.0513186000
_diffrn_orient_matrix_UB_23 0.0103319000
_diffrn_orient_matrix_UB_31 -0.0088808000
_diffrn_orient_matrix_UB_32 -0.0115593000
_diffrn_orient_matrix_UB_33 -0.0449635000
_diffrn_radiation_monochromator mirror
_diffrn_radiation_probe x-ray
_diffrn_radiation_type 'Mo K\a'
_diffrn_radiation_wavelength 0.71073
_diffrn_reflns_av_R_equivalents 0.0715
_diffrn_reflns_av_unetI/netI 0.0426
_diffrn_reflns_Laue_measured_fraction_full 1.000
_diffrn_reflns_Laue_measured_fraction_max 0.970
_diffrn_reflns_limit_h_max 18
_diffrn_reflns_limit_h_min -18
_diffrn_reflns_limit_k_max 19
_diffrn_reflns_limit_k_min -20
_diffrn_reflns_limit_l_max 23
_diffrn_reflns_limit_l_min -23
_diffrn_reflns_number 78702
_diffrn_reflns_point_group_measured_fraction_full 1.000
_diffrn_reflns_point_group_measured_fraction_max 0.970
_diffrn_reflns_theta_full 25.242
_diffrn_reflns_theta_max 32.402
_diffrn_reflns_theta_min 2.283
_diffrn_source 'microfocus X-Ray tube'
_diffrn_source_type 'Agilent SuperNova (Mo) X-ray Source'
_exptl_absorpt_coefficient_mu 1.906
_exptl_absorpt_correction_T_max 1.000
_exptl_absorpt_correction_T_min 0.813
_exptl_absorpt_correction_type gaussian
_exptl_absorpt_process_details
;
CrysAlisPro 1.171.38.46 (Rigaku Oxford Diffraction, 2015)
Numerical absorption correction based on gaussian integration over
 a multifaceted crystal model (Busing & Levy, 1957).
Empirical absorption correction using spherical harmonics,
 implemented in SCALE3 ABSPACK scaling algorithm.
;
_exptl_crystal_colour 'dark red'
_exptl_crystal_density_diffrn 1.525
_exptl_crystal_description plate
_exptl_crystal_F_000 1204
_exptl_crystal_size_max 0.132
_exptl_crystal_size_mid 0.106
_exptl_crystal_size_min 0.054
_refine_diff_density_max 0.754
_refine_diff_density_min -0.736
_refine_diff_density_rms 0.089
_refine_ls_extinction_method none
_refine_ls_goodness_of_fit_ref 1.052
_refine_ls_hydrogen_treatment constr
_refine_ls_matrix_type full
_refine_ls_number_parameters 299
_refine_ls_number_reflns 8896
_refine_ls_number_restraints 1
_refine_ls_restrained_S_all 1.052
_refine_ls_R_factor_all 0.0644
_refine_ls_R_factor_gt 0.0428
_refine_ls_shift/su_max 0.001
_refine_ls_shift/su_mean 0.000
_refine_ls_structure_factor_coef Fsqd
_refine_ls_weighting_details 'w=1/[\s^2^(Fo^2^)+(0.0306P)^2^+2.3727P] where P=(Fo^2^+2Fc^2^)/3'
_refine_ls_weighting_scheme calc
_refine_ls_wR_factor_gt 0.0844
_refine_ls_wR_factor_ref 0.0917
_reflns_Friedel_coverage 0.000
_reflns_number_gt 6911
_reflns_number_total 8896
_reflns_threshold_expression 'I > 2\s(I)'
_cod_data_source_file c8dt02176g2.cif
_cod_data_source_block hi_rl4
_cod_depositor_comments 'Adding full bibliography for 7047000--7047008.cif.'
_cod_database_code 7047007
_audit_block_refno 2879
_audit_block_usercomment 'rlfp05b, plate, dark red'
_shelx_space_group_comment
;
The symmetry employed for this shelxl refinement is uniquely defined
by the following loop, which should always be used as a source of
symmetry information in preference to the above space-group names.
They are only intended as comments.
;
_shelx_estimated_absorpt_t_max 0.832
_shelx_estimated_absorpt_t_min 0.832
_reflns_odcompleteness_completeness 99.94
_reflns_odcompleteness_iscentric 1
_reflns_odcompleteness_theta 30.44
_shelxl_version_number 2017/1
_olex2_refinement_description
;
1. Fixed Uiso
 At 1.2 times of:
  All C(H) groups
 At 1.5 times of:
  All C(H,H,H) groups
2. Restrained distances
 Ni-Cl2A \\sim Ni-Cl2B
 with sigma of 0.02
3. Others
 Sof(Cl2B)=1-FVAR(1)
 Sof(Cl2A)=FVAR(1)
4.a Aromatic/amide H refined with riding coordinates:
 C3(H3), C6(H6)
4.b Idealised Me refined as rotating group:
 C8(H8A,H8B,H8C), C9(H9A,H9B,H9C), C10(H10A,H10B,H10C), C11(H11A,H11B,H11C),
 C13(H13A,H13B,H13C), C14(H14A,H14B,H14C), C15(H15A,H15B,H15C), C16(H16A,H16B,
 H16C), C18(H18A,H18B,H18C)
;
_olex2_submission_special_instructions 'No special instructions were received'
_oxdiff_exptl_absorpt_empirical_details
;
Empirical correction (ABSPACK) includes:
- Absorption correction using spherical harmonics
- Frame scaling
- Detector area scaling
;
_oxdiff_exptl_absorpt_empirical_full_max 1.384
_oxdiff_exptl_absorpt_empirical_full_min 0.779
_cell_oxdiff_length_a 12.4303(4)
_cell_oxdiff_length_b 13.4771(2)
_cell_oxdiff_length_c 15.9174(5)
_cell_oxdiff_angle_alpha 89.983(2)
_cell_oxdiff_angle_beta 106.782(3)
_cell_oxdiff_angle_gamma 90.029(2)
_cell_oxdiff_volume 2552.99(13)
_cell_oxdiff_measurement_reflns_used 18152

loop_
_symmetry_equiv_pos_as_xyz
'x, y, z'
'-x, y+1/2, -z+1/2'
'-x, -y, -z'
'x, -y-1/2, z-1/2'

loop_
_atom_site_label
_atom_site_type_symbol
_atom_site_fract_x
_atom_site_fract_y
_atom_site_fract_z
_atom_site_U_iso_or_equiv
_atom_site_adp_type
_atom_site_occupancy
_atom_site_site_symmetry_order
_atom_site_calc_flag
_atom_site_refinement_flags_posn
_atom_site_refinement_flags_occupancy
_atom_site_disorder_assembly
_atom_site_disorder_group
Cu Cu 0.69992(2) 0.31741(2) 0.52864(2) 0.02613(7) Uani 1 1 d . . . .
Ni Ni 0.17998(2) 0.25926(2) 0.18366(2) 0.01625(6) Uani 1 1 d D . . .
Cl1 Cl 0.11087(5) 0.10493(4) 0.18135(4) 0.02712(12) Uani 1 1 d . . . .
Cl2A Cl 0.1532(8) 0.31935(17) 0.0491(3) 0.0258(7) Uani 0.73(3) 1 d D P A 1
Cl2B Cl 0.114(3) 0.3185(5) 0.0467(5) 0.030(3) Uani 0.27(3) 1 d D P A 2
Cl3 Cl 0.66077(6) 0.18874(5) 0.59956(6) 0.0500(2) Uani 1 1 d . . . .
N1 N 0.32835(14) 0.24521(11) 0.27045(10) 0.0156(3) Uani 1 1 d . . . .
N2 N 0.39601(16) 0.10536(13) 0.21947(12) 0.0223(4) Uani 1 1 d . . . .
N3 N 0.40553(14) 0.11327(12) 0.36636(11) 0.0164(3) Uani 1 1 d . . . .
N4 N 0.17915(14) 0.38518(12) 0.24737(11) 0.0166(3) Uani 1 1 d . . . .
N5 N 0.00110(14) 0.44361(13) 0.18078(11) 0.0191(3) Uani 1 1 d . . . .
N6 N 0.15129(15) 0.54858(12) 0.19110(12) 0.0198(3) Uani 1 1 d . . . .
N7 N 0.58377(13) 0.42614(12) 0.50947(10) 0.0145(3) Uani 1 1 d . . . .
N8 N 0.83063(18) 0.33919(16) 0.48973(14) 0.0336(5) Uani 1 1 d . . . .
C1 C 0.35884(16) 0.32368(13) 0.32913(12) 0.0138(3) Uani 1 1 d . . . .
C2 C 0.27591(15) 0.40230(13) 0.31548(12) 0.0145(3) Uani 1 1 d . . . .
C3 C 0.29572(16) 0.48283(14) 0.37106(13) 0.0162(4) Uani 1 1 d . . . .
H3 H 0.239577 0.532440 0.364306 0.019 Uiso 1 1 calc R . . .
C4 C 0.39851(16) 0.49279(13) 0.43812(12) 0.0144(3) Uani 1 1 d . . . .
C5 C 0.48286(15) 0.41781(13) 0.44815(12) 0.0135(3) Uani 1 1 d . . . .
C6 C 0.45955(16) 0.33334(13) 0.39316(12) 0.0151(3) Uani 1 1 d . . . .
H6 H 0.514414 0.282477 0.400629 0.018 Uiso 1 1 calc R . . .
C7 C 0.37799(16) 0.15558(14) 0.28681(13) 0.0157(3) Uani 1 1 d . . . .
C8 C 0.3821(2) -0.00187(17) 0.21110(17) 0.0324(5) Uani 1 1 d . . . .
H8A H 0.454792 -0.032879 0.215531 0.049 Uiso 1 1 calc GR . . .
H8B H 0.329000 -0.017861 0.154042 0.049 Uiso 1 1 calc GR . . .
H8C H 0.352984 -0.026998 0.258095 0.049 Uiso 1 1 calc GR . . .
C9 C 0.4040(2) 0.15682(19) 0.14088(15) 0.0324(5) Uani 1 1 d . . . .
H9A H 0.332354 0.151226 0.094784 0.049 Uiso 1 1 calc GR . . .
H9B H 0.463836 0.126835 0.120522 0.049 Uiso 1 1 calc GR . . .
H9C H 0.421215 0.226978 0.154538 0.049 Uiso 1 1 calc GR . . .
C10 C 0.49942(18) 0.04435(16) 0.39549(15) 0.0238(4) Uani 1 1 d . . . .
H10A H 0.470768 -0.022034 0.402140 0.036 Uiso 1 1 calc GR . . .
H10B H 0.549284 0.066563 0.451970 0.036 Uiso 1 1 calc GR . . .
H10C H 0.541285 0.042218 0.351921 0.036 Uiso 1 1 calc GR . . .
C11 C 0.35009(17) 0.13847(15) 0.43268(14) 0.0204(4) Uani 1 1 d . . . .
H11A H 0.401336 0.177521 0.479286 0.031 Uiso 1 1 calc GR . . .
H11B H 0.329329 0.077455 0.457682 0.031 Uiso 1 1 calc GR . . .
H11C H 0.282330 0.177371 0.405676 0.031 Uiso 1 1 calc GR . . .
C12 C 0.11110(16) 0.46027(14) 0.20788(12) 0.0161(4) Uani 1 1 d . . . .
C13 C -0.0741(2) 0.49439(18) 0.10510(15) 0.0303(5) Uani 1 1 d . . . .
H13A H -0.120703 0.542080 0.125396 0.045 Uiso 1 1 calc GR . . .
H13B H -0.122548 0.445561 0.066429 0.045 Uiso 1 1 calc GR . . .
H13C H -0.029511 0.529530 0.072808 0.045 Uiso 1 1 calc GR . . .
C14 C -0.04963(19) 0.36005(17) 0.21275(15) 0.0259(4) Uani 1 1 d . . . .
H14A H -0.062672 0.306001 0.169797 0.039 Uiso 1 1 calc GR . . .
H14B H -0.121350 0.380645 0.221308 0.039 Uiso 1 1 calc GR . . .
H14C H 0.000901 0.337146 0.268714 0.039 Uiso 1 1 calc GR . . .
C15 C 0.0955(2) 0.64291(16) 0.19426(18) 0.0309(5) Uani 1 1 d . . . .
H15A H 0.065728 0.669223 0.134638 0.046 Uiso 1 1 calc GR . . .
H15B H 0.149571 0.690078 0.230132 0.046 Uiso 1 1 calc GR . . .
H15C H 0.033708 0.632917 0.220130 0.046 Uiso 1 1 calc GR . . .
C16 C 0.26076(18) 0.55605(17) 0.17519(15) 0.0257(4) Uani 1 1 d . . . .
H16A H 0.315379 0.583587 0.227243 0.039 Uiso 1 1 calc GR . . .
H16B H 0.255122 0.599607 0.124798 0.039 Uiso 1 1 calc GR . . .
H16C H 0.285394 0.489961 0.162854 0.039 Uiso 1 1 calc GR . . .
C17 C 0.9103(2) 0.35958(17) 0.47205(15) 0.0291(5) Uani 1 1 d . . . .
C18 C 1.0110(2) 0.38794(17) 0.44915(16) 0.0302(5) Uani 1 1 d . . . .
H18A H 0.992907 0.441326 0.405520 0.045 Uiso 1 1 calc GR . . .
H18B H 1.039868 0.330535 0.424667 0.045 Uiso 1 1 calc GR . . .
H18C H 1.068054 0.411102 0.501813 0.045 Uiso 1 1 calc GR . . .

loop_
_atom_site_aniso_label
_atom_site_aniso_U_11
_atom_site_aniso_U_22
_atom_site_aniso_U_33
_atom_site_aniso_U_23
_atom_site_aniso_U_13
_atom_site_aniso_U_12
Cu 0.02068(13) 0.01899(13) 0.03067(15) -0.00694(10) -0.00540(11) 0.00473(10)
Ni 0.01850(12) 0.01199(11) 0.01306(11) -0.00141(9) -0.00373(9) 0.00122(9)
Cl1 0.0343(3) 0.0168(2) 0.0249(3) -0.00120(19) 0.0000(2) -0.0048(2)
Cl2A 0.038(2) 0.0213(4) 0.0171(5) 0.0028(3) 0.0058(8) 0.0008(7)
Cl2B 0.043(6) 0.0225(12) 0.0147(12) 0.0021(8) -0.0060(19) -0.001(2)
Cl3 0.0305(3) 0.0293(3) 0.0738(5) 0.0189(3) -0.0109(3) -0.0039(2)
N1 0.0173(8) 0.0121(7) 0.0140(7) -0.0022(6) -0.0009(6) 0.0017(6)
N2 0.0272(9) 0.0184(8) 0.0202(9) -0.0037(7) 0.0053(7) 0.0043(7)
N3 0.0165(8) 0.0126(7) 0.0184(8) 0.0011(6) 0.0022(6) 0.0027(6)
N4 0.0152(7) 0.0143(7) 0.0152(8) -0.0017(6) -0.0037(6) 0.0012(6)
N5 0.0161(8) 0.0187(8) 0.0180(8) 0.0024(6) -0.0023(6) 0.0013(6)
N6 0.0205(8) 0.0139(7) 0.0235(9) 0.0023(6) 0.0041(7) 0.0023(6)
N7 0.0141(7) 0.0121(7) 0.0143(7) -0.0003(6) -0.0008(6) -0.0002(6)
N8 0.0285(11) 0.0314(11) 0.0356(11) -0.0039(9) 0.0008(9) 0.0107(9)
C1 0.0160(8) 0.0101(8) 0.0135(8) 0.0008(6) 0.0014(7) 0.0007(6)
C2 0.0130(8) 0.0125(8) 0.0149(8) 0.0008(6) -0.0009(7) 0.0005(6)
C3 0.0139(8) 0.0132(8) 0.0178(9) -0.0014(7) -0.0015(7) 0.0021(6)
C4 0.0152(8) 0.0118(8) 0.0139(8) -0.0003(6) 0.0003(7) -0.0003(6)
C5 0.0139(8) 0.0110(8) 0.0137(8) 0.0009(6) 0.0007(7) -0.0010(6)
C6 0.0146(8) 0.0121(8) 0.0164(9) 0.0000(6) 0.0008(7) 0.0012(6)
C7 0.0142(8) 0.0135(8) 0.0171(9) -0.0019(7) 0.0009(7) 0.0008(6)
C8 0.0417(14) 0.0211(11) 0.0318(13) -0.0101(9) 0.0062(11) 0.0060(10)
C9 0.0415(14) 0.0366(13) 0.0202(11) -0.0010(9) 0.0109(10) 0.0092(11)
C10 0.0207(10) 0.0221(10) 0.0265(11) 0.0071(8) 0.0035(8) 0.0075(8)
C11 0.0205(10) 0.0199(9) 0.0210(10) 0.0014(8) 0.0061(8) -0.0005(7)
C12 0.0170(9) 0.0144(8) 0.0145(8) -0.0004(7) 0.0005(7) 0.0011(7)
C13 0.0239(11) 0.0318(12) 0.0265(11) 0.0073(9) -0.0067(9) 0.0069(9)
C14 0.0223(10) 0.0254(11) 0.0271(11) 0.0002(9) 0.0027(9) -0.0057(8)
C15 0.0302(12) 0.0159(10) 0.0477(15) 0.0047(9) 0.0130(11) 0.0060(8)
C16 0.0220(10) 0.0246(10) 0.0307(12) 0.0033(9) 0.0080(9) -0.0009(8)
C17 0.0336(13) 0.0236(11) 0.0240(11) -0.0018(9) -0.0013(9) 0.0104(9)
C18 0.0407(14) 0.0245(11) 0.0238(11) 0.0029(9) 0.0066(10) 0.0063(10)

loop_
_atom_type_symbol
_atom_type_description
_atom_type_scat_dispersion_real
_atom_type_scat_dispersion_imag
_atom_type_scat_source
C C 0.0033 0.0016 'International Tables Vol C Tables 4.2.6.8 and 6.1.1.4'
H H 0.0000 0.0000 'International Tables Vol C Tables 4.2.6.8 and 6.1.1.4'
Cl Cl 0.1484 0.1585 'International Tables Vol C Tables 4.2.6.8 and 6.1.1.4'
Cu Cu 0.3201 1.2651 'International Tables Vol C Tables 4.2.6.8 and 6.1.1.4'
N N 0.0061 0.0033 'International Tables Vol C Tables 4.2.6.8 and 6.1.1.4'
Ni Ni 0.3393 1.1124 'International Tables Vol C Tables 4.2.6.8 and 6.1.1.4'

loop_
_exptl_crystal_face_index_h
_exptl_crystal_face_index_k
_exptl_crystal_face_index_l
_exptl_crystal_face_perp_dist
-1 -14 -14 0.0563
-6 -2 -18 0.0640
-17 3 4 0.0222
1 15 13 0.0520
-3 2 22 0.0603
5 15 -14 0.0328
16 -2 1 0.0184
-2 -14 15 0.0640

loop_
_geom_angle_atom_site_label_1
_geom_angle_atom_site_label_2
_geom_angle_atom_site_label_3
_geom_angle
_geom_angle_site_symmetry_1
N7 Cu Cl3 113.32(5) .
N8 Cu Cl3 128.24(7) .
N8 Cu N7 118.37(8) .
Cl2A Ni Cl1 111.80(14) .
Cl2B Ni Cl1 106.4(3) .
N1 Ni Cl1 101.47(5) .
N1 Ni Cl2A 124.1(3) .
N1 Ni Cl2B 136.2(8) .
N1 Ni N4 82.26(6) .
N4 Ni Cl1 138.08(5) .
N4 Ni Cl2A 99.18(8) .
N4 Ni Cl2B 97.9(3) .
C1 N1 Ni 114.65(12) .
C7 N1 Ni 120.40(13) .
C7 N1 C1 122.13(16) .
C7 N2 C8 122.09(19) .
C7 N2 C9 120.94(18) .
C8 N2 C9 115.41(19) .
C7 N3 C10 122.30(17) .
C7 N3 C11 122.67(16) .
C11 N3 C10 114.86(16) .
C2 N4 Ni 114.32(12) .
C12 N4 Ni 119.93(13) .
C12 N4 C2 121.61(16) .
C12 N5 C13 122.76(18) .
C12 N5 C14 121.83(17) .
C14 N5 C13 114.31(17) .
C12 N6 C15 123.87(18) .
C12 N6 C16 120.90(17) .
C15 N6 C16 115.05(17) .
C4 N7 Cu 120.73(12) 3_666
C4 N7 C5 117.61(16) 3_666
C5 N7 Cu 121.51(12) .
C17 N8 Cu 173.4(2) .
N1 C1 C2 114.28(16) .
C6 C1 N1 125.76(17) .
C6 C1 C2 119.87(16) .
N4 C2 C1 114.47(16) .
C3 C2 N4 125.98(17) .
C3 C2 C1 119.48(16) .
C2 C3 H3 119.5 .
C2 C3 C4 120.96(17) .
C4 C3 H3 119.5 .
N7 C4 C3 119.49(17) 3_666
N7 C4 C5 121.15(16) 3_666
C3 C4 C5 119.34(16) .
N7 C5 C4 121.23(16) .
N7 C5 C6 119.65(17) .
C6 C5 C4 119.12(16) .
C1 C6 C5 121.04(17) .
C1 C6 H6 119.5 .
C5 C6 H6 119.5 .
N2 C7 N1 118.12(18) .
N3 C7 N1 122.83(17) .
N3 C7 N2 118.98(17) .
N2 C8 H8A 109.5 .
N2 C8 H8B 109.5 .
N2 C8 H8C 109.5 .
H8A C8 H8B 109.5 .
H8A C8 H8C 109.5 .
H8B C8 H8C 109.5 .
N2 C9 H9A 109.5 .
N2 C9 H9B 109.5 .
N2 C9 H9C 109.5 .
H9A C9 H9B 109.5 .
H9A C9 H9C 109.5 .
H9B C9 H9C 109.5 .
N3 C10 H10A 109.5 .
N3 C10 H10B 109.5 .
N3 C10 H10C 109.5 .
H10A C10 H10B 109.5 .
H10A C10 H10C 109.5 .
H10B C10 H10C 109.5 .
N3 C11 H11A 109.5 .
N3 C11 H11B 109.5 .
N3 C11 H11C 109.5 .
H11A C11 H11B 109.5 .
H11A C11 H11C 109.5 .
H11B C11 H11C 109.5 .
N5 C12 N4 118.13(17) .
N5 C12 N6 119.39(17) .
N6 C12 N4 122.38(18) .
N5 C13 H13A 109.5 .
N5 C13 H13B 109.5 .
N5 C13 H13C 109.5 .
H13A C13 H13B 109.5 .
H13A C13 H13C 109.5 .
H13B C13 H13C 109.5 .
N5 C14 H14A 109.5 .
N5 C14 H14B 109.5 .
N5 C14 H14C 109.5 .
H14A C14 H14B 109.5 .
H14A C14 H14C 109.5 .
H14B C14 H14C 109.5 .
N6 C15 H15A 109.5 .
N6 C15 H15B 109.5 .
N6 C15 H15C 109.5 .
H15A C15 H15B 109.5 .
H15A C15 H15C 109.5 .
H15B C15 H15C 109.5 .
N6 C16 H16A 109.5 .
N6 C16 H16B 109.5 .
N6 C16 H16C 109.5 .
H16A C16 H16B 109.5 .
H16A C16 H16C 109.5 .
H16B C16 H16C 109.5 .
N8 C17 C18 178.7(3) .
C17 C18 H18A 109.5 .
C17 C18 H18B 109.5 .
C17 C18 H18C 109.5 .
H18A C18 H18B 109.5 .
H18A C18 H18C 109.5 .
H18B C18 H18C 109.5 .

loop_
_geom_bond_atom_site_label_1
_geom_bond_atom_site_label_2
_geom_bond_distance
_geom_bond_site_symmetry_2
Cu Cl3 2.1988(8) .
Cu N7 2.0178(16) .
Cu N8 1.921(2) .
Ni Cl1 2.2467(6) .
Ni Cl2A 2.223(3) .
Ni Cl2B 2.243(5) .
Ni N1 1.9687(16) .
Ni N4 1.9786(16) .
N1 C1 1.389(2) .
N1 C7 1.347(2) .
N2 C7 1.340(3) .
N2 C8 1.457(3) .
N2 C9 1.458(3) .
N3 C7 1.340(2) .
N3 C10 1.459(2) .
N3 C11 1.457(3) .
N4 C2 1.387(2) .
N4 C12 1.352(2) .
N5 C12 1.329(3) .
N5 C13 1.464(3) .
N5 C14 1.452(3) .
N6 C12 1.347(2) .
N6 C15 1.456(3) .
N6 C16 1.458(3) .
N7 C4 1.354(2) 3_666
N7 C5 1.354(2) .
N8 C17 1.139(3) .
C1 C2 1.450(2) .
C1 C6 1.374(3) .
C2 C3 1.377(3) .
C3 H3 0.9500 .
C3 C4 1.415(3) .
C4 C5 1.432(3) .
C5 C6 1.414(3) .
C6 H6 0.9500 .
C8 H8A 0.9800 .
C8 H8B 0.9800 .
C8 H8C 0.9800 .
C9 H9A 0.9800 .
C9 H9B 0.9800 .
C9 H9C 0.9800 .
C10 H10A 0.9800 .
C10 H10B 0.9800 .
C10 H10C 0.9800 .
C11 H11A 0.9800 .
C11 H11B 0.9800 .
C11 H11C 0.9800 .
C13 H13A 0.9800 .
C13 H13B 0.9800 .
C13 H13C 0.9800 .
C14 H14A 0.9800 .
C14 H14B 0.9800 .
C14 H14C 0.9800 .
C15 H15A 0.9800 .
C15 H15B 0.9800 .
C15 H15C 0.9800 .
C16 H16A 0.9800 .
C16 H16B 0.9800 .
C16 H16C 0.9800 .
C17 C18 1.452(4) .
C18 H18A 0.9800 .
C18 H18B 0.9800 .
C18 H18C 0.9800 .

loop_
_geom_torsion_atom_site_label_1
_geom_torsion_atom_site_label_2
_geom_torsion_atom_site_label_3
_geom_torsion_atom_site_label_4
_geom_torsion
_geom_torsion_site_symmetry_1
_geom_torsion_site_symmetry_4
Cu N7 C5 C4 176.55(13) . .
Cu N7 C5 C6 -3.0(2) . .
Ni N1 C1 C2 -0.4(2) . .
Ni N1 C1 C6 -177.12(16) . .
Ni N1 C7 N2 57.2(2) . .
Ni N1 C7 N3 -119.96(18) . .
Ni N4 C2 C1 -1.6(2) . .
Ni N4 C2 C3 -178.49(16) . .
Ni N4 C12 N5 59.4(2) . .
Ni N4 C12 N6 -116.99(18) . .
N1 C1 C2 N4 1.2(2) . .
N1 C1 C2 C3 178.40(18) . .
N1 C1 C6 C5 178.46(18) . .
N4 C2 C3 C4 -179.51(18) . .
N7 C4 C5 N7 -1.0(3) 3_666 .
N7 C4 C5 C6 178.58(17) 3_666 .
N7 C5 C6 C1 -178.66(18) . .
C1 N1 C7 N2 -142.85(19) . .
C1 N1 C7 N3 40.0(3) . .
C1 C2 C3 C4 3.7(3) . .
C2 N4 C12 N5 -144.85(19) . .
C2 N4 C12 N6 38.8(3) . .
C2 C1 C6 C5 1.9(3) . .
C2 C3 C4 N7 178.67(18) . 3_666
C2 C3 C4 C5 -0.1(3) . .
C3 C4 C5 N7 177.72(18) . .
C3 C4 C5 C6 -2.7(3) . .
C4 N7 C5 C4 1.0(3) 3_666 .
C4 N7 C5 C6 -178.61(17) 3_666 .
C4 C5 C6 C1 1.8(3) . .
C6 C1 C2 N4 178.22(17) . .
C6 C1 C2 C3 -4.6(3) . .
C7 N1 C1 C2 -161.37(18) . .
C7 N1 C1 C6 21.9(3) . .
C8 N2 C7 N1 -141.6(2) . .
C8 N2 C7 N3 35.7(3) . .
C9 N2 C7 N1 23.5(3) . .
C9 N2 C7 N3 -159.2(2) . .
C10 N3 C7 N1 -151.23(19) . .
C10 N3 C7 N2 31.6(3) . .
C11 N3 C7 N1 23.7(3) . .
C11 N3 C7 N2 -153.41(19) . .
C12 N4 C2 C1 -158.60(18) . .
C12 N4 C2 C3 24.5(3) . .
C13 N5 C12 N4 -150.1(2) . .
C13 N5 C12 N6 26.4(3) . .
C14 N5 C12 N4 17.3(3) . .
C14 N5 C12 N6 -166.23(19) . .
C15 N6 C12 N4 -145.7(2) . .
C15 N6 C12 N5 38.0(3) . .
C16 N6 C12 N4 29.1(3) . .
C16 N6 C12 N5 -147.2(2) . .

loop_
_exptl_oxdiff_crystal_face_indexfrac_h
_exptl_oxdiff_crystal_face_indexfrac_k
_exptl_oxdiff_crystal_face_indexfrac_l
_exptl_oxdiff_crystal_face_x
_exptl_oxdiff_crystal_face_y
_exptl_oxdiff_crystal_face_z
-1.0060 -13.9806 -13.9681 -0.1680 0.5693 0.7986
-5.9943 -1.9860 -17.9642 -0.4663 -0.1068 0.8839
-16.9524 3.0119 3.9684 -0.9676 -0.1789 -0.0627
1.0055 14.9800 12.9706 0.1635 -0.6309 -0.7653
-2.9795 1.9931 21.9428 -0.0369 0.1129 -0.9832
4.9796 14.9858 -13.9587 0.2316 -0.8941 0.4102
16.0000 -2.0000 1.0000 0.9438 0.1746 -0.1639
-2.0000 -14.0000 15.0000 -0.0483 0.8657 -0.4949
